data_1517695
loop_
_publ_author_name
'Roberto Centore'
'Reza Takjoo'
'Amedeo Capobianco'
'Andrea Peluso'

_publ_section_title
;
 Ring to open-chain transformation induced by selective metal coordination
 in a new dithiocarbazate ligand
;
_journal_name_full
;
Inorganica Chimica Acta
;
_journal_page_first 29
_journal_page_last 33
_journal_volume 404
_journal_year 2013
_chemical_formula_moiety 'C13 H22 N4 Ni S4'
_chemical_formula_sum 'C13 H22 N4 Ni S4'
_chemical_formula_weight 421.30
_chemical_melting_point 375
_chemical_name_systematic
;
Ethyl 2-(3-(2-(bis(ethylthio)methylidene)hydrazono)methylbutylidene)
hydrazinecarbodithioato-nickel(II) 
;
_space_group_IT_number 2
_symmetry_cell_setting triclinic
_symmetry_space_group_name_Hall '-P 1'
_symmetry_space_group_name_H-M 'P -1'
_atom_sites_solution_hydrogens geom
_atom_sites_solution_primary direct
_atom_sites_solution_secondary difmap
_cell_angle_alpha 101.860(8)
_cell_angle_beta 103.053(8)
_cell_angle_gamma 112.758(7)
_cell_formula_units_Z 2
_cell_length_a 9.2260(10)
_cell_length_b 10.8870(9)
_cell_length_c 10.8890(12)
_cell_measurement_reflns_used 85
_cell_measurement_temperature 293(2)
_cell_measurement_theta_max 22.568
_cell_measurement_theta_min 5.730
_cell_volume 928.83(19)
_computing_cell_refinement
;
Dirax/lsq (Duisenberg et al., 2000)
;
_computing_data_collection 'Collect (Nonius BV, 1997-2000)'
_computing_data_reduction
;
EvalCCD (Duisenberg & Schreurs 1990-2000)
;
_computing_molecular_graphics 'Ortep-3 for Windows (Farrugia, 1997)'
_computing_structure_refinement 'SHELXL-97 (Sheldrick, 1997)'
_computing_structure_solution 'SIR97 (Altomare at al, 1999)'
_diffrn_ambient_temperature 293(2)
_diffrn_detector 'CCD plate'
_diffrn_detector_area_resol_mean 9
_diffrn_detector_type
;
Bruker-Nonius 95mm CCD camera on \k-goniostat
;
_diffrn_measured_fraction_theta_full 0.992
_diffrn_measured_fraction_theta_max 0.992
_diffrn_measurement_device 'four-circle diffractometer'
_diffrn_measurement_device_type 'Bruker-Nonius KappaCCD'
_diffrn_measurement_method
;
CCD rotation images, thick slices
;
_diffrn_radiation_monochromator graphite
_diffrn_radiation_probe x-ray
_diffrn_radiation_source 'normal-focus sealed tube'
_diffrn_radiation_type MoK\a
_diffrn_radiation_wavelength 0.71073
_diffrn_reflns_av_R_equivalents 0.0309
_diffrn_reflns_av_sigmaI/netI 0.0368
_diffrn_reflns_limit_h_max 11
_diffrn_reflns_limit_h_min -11
_diffrn_reflns_limit_k_max 14
_diffrn_reflns_limit_k_min -14
_diffrn_reflns_limit_l_max 14
_diffrn_reflns_limit_l_min -13
_diffrn_reflns_number 11137
_diffrn_reflns_theta_full 27.50
_diffrn_reflns_theta_max 27.50
_diffrn_reflns_theta_min 3.10
_exptl_absorpt_coefficient_mu 1.494
_exptl_absorpt_correction_T_max 0.6627
_exptl_absorpt_correction_T_min 0.5863
_exptl_absorpt_correction_type multi-scan
_exptl_absorpt_process_details
;
 SADABS (Bruker, 2000)
;
_exptl_crystal_colour 'dark green'
_exptl_crystal_density_diffrn 1.506
_exptl_crystal_density_method 'not measured'
_exptl_crystal_description prism
_exptl_crystal_F_000 440
_exptl_crystal_size_max 0.40
_exptl_crystal_size_mid 0.30
_exptl_crystal_size_min 0.30
_refine_diff_density_max 0.262
_refine_diff_density_min -0.251
_refine_diff_density_rms 0.052
_refine_ls_extinction_method none
_refine_ls_goodness_of_fit_ref 1.050
_refine_ls_hydrogen_treatment constr
_refine_ls_matrix_type full
_refine_ls_number_parameters 204
_refine_ls_number_reflns 4222
_refine_ls_number_restraints 0
_refine_ls_restrained_S_all 1.050
_refine_ls_R_factor_all 0.0558
_refine_ls_R_factor_gt 0.0317
_refine_ls_shift/su_max 0.000
_refine_ls_shift/su_mean 0.000
_refine_ls_structure_factor_coef Fsqd
_refine_ls_weighting_details 'calc w=1/[\s^2^(Fo^2^)+(0.0234P)^2^+0.2408P] where P=(Fo^2^+2Fc^2^)/3'
_refine_ls_weighting_scheme calc
_refine_ls_wR_factor_gt 0.0596
_refine_ls_wR_factor_ref 0.0672
_reflns_number_gt 3183
_reflns_number_total 4222
_reflns_threshold_expression >2sigma(I)
_cod_data_source_file ICA-2013-404-29-33-2.cif
_cod_data_source_block compound2
_cod_database_code 1517695

loop_
_symmetry_equiv_pos_as_xyz
'x, y, z'
'-x, -y, -z'

loop_
_atom_site_label
_atom_site_type_symbol
_atom_site_fract_x
_atom_site_fract_y
_atom_site_fract_z
_atom_site_U_iso_or_equiv
_atom_site_adp_type
_atom_site_occupancy
_atom_site_symmetry_multiplicity
_atom_site_calc_flag
_atom_site_refinement_flags
C1 C 0.7483(5) 0.1409(4) 0.5219(3) 0.0841(10) Uani 1 1 d .
H1A H 0.8635 0.1965 0.5772 0.126 Uiso 1 1 calc R
H1B H 0.6825 0.1078 0.5758 0.126 Uiso 1 1 calc R
H1C H 0.7104 0.1974 0.4798 0.126 Uiso 1 1 calc R
C2 C 0.7305(4) 0.0178(3) 0.4176(3) 0.0649(8) Uani 1 1 d .
H2A H 0.6129 -0.0410 0.3664 0.078 Uiso 1 1 calc R
H2B H 0.7705 -0.0378 0.4613 0.078 Uiso 1 1 calc R
C3 C 0.7171(3) 0.1182(2) 0.2054(2) 0.0386(5) Uani 1 1 d .
C4 C 0.9420(3) 0.4449(3) 0.2861(3) 0.0591(7) Uani 1 1 d .
H4A H 0.8621 0.4696 0.2385 0.089 Uiso 1 1 calc R
H4B H 1.0443 0.5287 0.3372 0.089 Uiso 1 1 calc R
H4C H 0.8986 0.3980 0.3448 0.089 Uiso 1 1 calc R
C5 C 0.9746(3) 0.3487(2) 0.1888(2) 0.0470(6) Uani 1 1 d .
H5A H 1.0573 0.3264 0.2380 0.056 Uiso 1 1 calc R
H5B H 1.0221 0.3985 0.1322 0.056 Uiso 1 1 calc R
C6 C 0.3477(3) 0.1416(2) 0.1401(2) 0.0392(5) Uani 1 1 d .
C7 C 0.2915(3) 0.0778(3) 0.2408(3) 0.0550(7) Uani 1 1 d .
H7A H 0.2829 -0.0153 0.2212 0.083 Uiso 1 1 calc R
H7B H 0.1844 0.0729 0.2373 0.083 Uiso 1 1 calc R
H7C H 0.3711 0.1350 0.3283 0.083 Uiso 1 1 calc R
C8 C 0.2496(3) 0.1842(2) 0.0630(2) 0.0444(5) Uani 1 1 d .
H8C H 0.1450 0.1657 0.0770 0.053 Uiso 1 1 d R
C9 C 0.2807(3) 0.2476(2) -0.0332(2) 0.0407(5) Uani 1 1 d .
C10 C 0.1537(3) 0.2863(3) -0.1033(3) 0.0584(7) Uani 1 1 d .
H10A H 0.2011 0.3869 -0.0810 0.088 Uiso 1 1 calc R
H10B H 0.0576 0.2528 -0.0760 0.088 Uiso 1 1 calc R
H10C H 0.1210 0.2441 -0.1979 0.088 Uiso 1 1 calc R
C11 C 0.5564(3) 0.3593(2) -0.1966(2) 0.0397(5) Uani 1 1 d .
C12 C 0.4221(3) 0.4858(3) -0.3538(3) 0.0526(6) Uani 1 1 d .
H12A H 0.4079 0.5213 -0.2703 0.063 Uiso 1 1 calc R
H12B H 0.4531 0.5614 -0.3917 0.063 Uiso 1 1 calc R
C13 C 0.2581(3) 0.3654(3) -0.4480(3) 0.0623(7) Uani 1 1 d .
H13A H 0.2715 0.3285 -0.5304 0.093 Uiso 1 1 calc R
H13B H 0.1753 0.3984 -0.4649 0.093 Uiso 1 1 calc R
H13C H 0.2229 0.2925 -0.4087 0.093 Uiso 1 1 calc R
N1 N 0.5775(2) 0.10751(19) 0.21286(18) 0.0409(4) Uani 1 1 d .
N2 N 0.4949(2) 0.15690(18) 0.12617(18) 0.0368(4) Uani 1 1 d .
N3 N 0.4265(2) 0.3382(2) -0.16316(19) 0.0422(4) Uani 1 1 d .
N4 N 0.4198(2) 0.27509(18) -0.06380(18) 0.0372(4) Uani 1 1 d .
S1 S 0.84234(8) 0.06533(7) 0.30408(7) 0.05411(17) Uani 1 1 d .
S2 S 0.79121(7) 0.18456(6) 0.08309(6) 0.03883(13) Uani 1 1 d .
S3 S 0.58955(8) 0.43666(8) -0.32019(7) 0.05560(18) Uani 1 1 d .
S4 S 0.70869(7) 0.31412(7) -0.12654(6) 0.04633(15) Uani 1 1 d .
Ni1 Ni 0.58929(3) 0.23156(3) 0.00737(3) 0.03374(8) Uani 1 1 d .

loop_
_atom_site_aniso_label
_atom_site_aniso_U_11
_atom_site_aniso_U_22
_atom_site_aniso_U_33
_atom_site_aniso_U_23
_atom_site_aniso_U_13
_atom_site_aniso_U_12
C1 0.107(3) 0.087(2) 0.0529(19) 0.0203(17) 0.0257(18) 0.041(2)
C2 0.0752(19) 0.0571(17) 0.0609(18) 0.0324(15) 0.0185(15) 0.0246(15)
C3 0.0395(12) 0.0346(11) 0.0356(12) 0.0087(10) 0.0085(9) 0.0144(9)
C4 0.0524(15) 0.0427(14) 0.0608(17) 0.0013(13) 0.0053(13) 0.0161(12)
C5 0.0301(11) 0.0462(13) 0.0520(15) 0.0103(11) 0.0086(10) 0.0109(10)
C6 0.0393(11) 0.0379(12) 0.0390(12) 0.0088(10) 0.0186(10) 0.0151(10)
C7 0.0587(16) 0.0649(17) 0.0579(17) 0.0287(14) 0.0362(14) 0.0307(14)
C8 0.0392(12) 0.0500(14) 0.0519(15) 0.0166(12) 0.0243(11) 0.0229(11)
C9 0.0352(11) 0.0446(12) 0.0429(13) 0.0110(10) 0.0152(10) 0.0193(10)
C10 0.0477(14) 0.0792(19) 0.0660(18) 0.0302(15) 0.0263(13) 0.0390(14)
C11 0.0340(11) 0.0387(12) 0.0391(12) 0.0134(10) 0.0086(9) 0.0111(9)
C12 0.0566(15) 0.0536(15) 0.0504(15) 0.0237(13) 0.0148(12) 0.0262(13)
C13 0.0509(15) 0.0744(19) 0.0526(16) 0.0130(14) 0.0080(13) 0.0286(14)
N1 0.0409(10) 0.0393(10) 0.0395(11) 0.0135(9) 0.0121(9) 0.0158(8)
N2 0.0349(9) 0.0379(10) 0.0372(10) 0.0124(8) 0.0128(8) 0.0158(8)
N3 0.0350(10) 0.0476(11) 0.0428(11) 0.0186(9) 0.0112(8) 0.0167(9)
N4 0.0348(9) 0.0384(10) 0.0381(10) 0.0132(8) 0.0137(8) 0.0152(8)
S1 0.0535(4) 0.0591(4) 0.0523(4) 0.0212(3) 0.0110(3) 0.0303(3)
S2 0.0367(3) 0.0412(3) 0.0365(3) 0.0081(2) 0.0119(2) 0.0182(2)
S3 0.0405(3) 0.0753(5) 0.0581(4) 0.0396(4) 0.0198(3) 0.0226(3)
S4 0.0363(3) 0.0606(4) 0.0509(4) 0.0279(3) 0.0202(3) 0.0227(3)
Ni1 0.02914(14) 0.03593(15) 0.03320(15) 0.00951(12) 0.01066(11) 0.01273(11)

loop_
_atom_type_symbol
_atom_type_description
_atom_type_scat_dispersion_real
_atom_type_scat_dispersion_imag
_atom_type_scat_source
C C 0.0033 0.0016 'International Tables Vol C Tables 4.2.6.8 and 6.1.1.4'
H H 0.0000 0.0000 'International Tables Vol C Tables 4.2.6.8 and 6.1.1.4'
N N 0.0061 0.0033 'International Tables Vol C Tables 4.2.6.8 and 6.1.1.4'
S S 0.1246 0.1234 'International Tables Vol C Tables 4.2.6.8 and 6.1.1.4'
Ni Ni 0.3393 1.1124 'International Tables Vol C Tables 4.2.6.8 and 6.1.1.4'

loop_
_geom_angle_atom_site_label_1
_geom_angle_atom_site_label_2
_geom_angle_atom_site_label_3
_geom_angle
_geom_angle_publ_flag
C2 C1 H1A 109.5 no
C2 C1 H1B 109.5 no
H1A C1 H1B 109.5 no
C2 C1 H1C 109.5 no
H1A C1 H1C 109.5 no
H1B C1 H1C 109.5 no
C1 C2 S1 114.2(2) no
C1 C2 H2A 108.7 no
S1 C2 H2A 108.7 no
C1 C2 H2B 108.7 no
S1 C2 H2B 108.7 no
H2A C2 H2B 107.6 no
N1 C3 S1 124.19(18) no
N1 C3 S2 119.73(17) no
S1 C3 S2 116.04(13) no
C5 C4 H4A 109.5 no
C5 C4 H4B 109.5 no
H4A C4 H4B 109.5 no
C5 C4 H4C 109.5 no
H4A C4 H4C 109.5 no
H4B C4 H4C 109.5 no
C4 C5 S2 114.74(16) no
C4 C5 H5A 108.6 no
S2 C5 H5A 108.6 no
C4 C5 H5B 108.6 no
S2 C5 H5B 108.6 no
H5A C5 H5B 107.6 no
N2 C6 C8 120.5(2) no
N2 C6 C7 119.7(2) no
C8 C6 C7 119.8(2) no
C6 C7 H7A 109.5 no
C6 C7 H7B 109.5 no
H7A C7 H7B 109.5 no
C6 C7 H7C 109.5 no
H7A C7 H7C 109.5 no
H7B C7 H7C 109.5 no
C6 C8 C9 128.6(2) no
C6 C8 H8C 114.8 no
C9 C8 H8C 116.6 no
N4 C9 C8 122.0(2) no
N4 C9 C10 119.5(2) no
C8 C9 C10 118.4(2) no
C9 C10 H10A 109.5 no
C9 C10 H10B 109.5 no
H10A C10 H10B 109.5 no
C9 C10 H10C 109.5 no
H10A C10 H10C 109.5 no
H10B C10 H10C 109.5 no
N3 C11 S4 123.74(18) no
N3 C11 S3 120.80(18) no
S4 C11 S3 115.46(13) no
C13 C12 S3 113.16(18) no
C13 C12 H12A 108.9 no
S3 C12 H12A 108.9 no
C13 C12 H12B 108.9 no
S3 C12 H12B 108.9 no
H12A C12 H12B 107.8 no
C12 C13 H13A 109.5 no
C12 C13 H13B 109.5 no
H13A C13 H13B 109.5 no
C12 C13 H13C 109.5 no
H13A C13 H13C 109.5 no
H13B C13 H13C 109.5 no
C3 N1 N2 116.14(19) no
C6 N2 N1 112.47(18) no
C6 N2 Ni1 127.29(16) no
N1 N2 Ni1 120.24(13) no
C11 N3 N4 113.12(18) no
C9 N4 N3 113.04(18) no
C9 N4 Ni1 126.44(16) no
N3 N4 Ni1 120.48(14) no
C3 S1 C2 101.40(12) no
C3 S2 C5 100.96(11) no
C3 S2 Ni1 96.13(7) no
C5 S2 Ni1 108.64(8) no
C11 S3 C12 102.35(11) no
C11 S4 Ni1 94.62(8) no
N4 Ni1 N2 95.11(8) no
N4 Ni1 S2 177.25(6) no
N2 Ni1 S2 87.64(6) no
N4 Ni1 S4 88.03(6) no
N2 Ni1 S4 176.85(6) no
S2 Ni1 S4 89.22(2) no

loop_
_geom_bond_atom_site_label_1
_geom_bond_atom_site_label_2
_geom_bond_distance
_geom_bond_publ_flag
C1 C2 1.494(4) no
C1 H1A 0.9600 no
C1 H1B 0.9600 no
C1 H1C 0.9600 no
C2 S1 1.813(3) no
C2 H2A 0.9700 no
C2 H2B 0.9700 no
C3 N1 1.271(3) no
C3 S1 1.740(2) no
C3 S2 1.786(2) no
C4 C5 1.497(3) no
C4 H4A 0.9600 no
C4 H4B 0.9600 no
C4 H4C 0.9600 no
C5 S2 1.821(2) no
C5 H5A 0.9700 no
C5 H5B 0.9700 no
C6 N2 1.351(3) no
C6 C8 1.371(3) no
C6 C7 1.498(3) no
C7 H7A 0.9600 no
C7 H7B 0.9600 no
C7 H7C 0.9600 no
C8 C9 1.390(3) no
C8 H8C 0.9612 no
C9 N4 1.336(3) no
C9 C10 1.498(3) no
C10 H10A 0.9600 no
C10 H10B 0.9600 no
C10 H10C 0.9600 no
C11 N3 1.281(3) no
C11 S4 1.733(2) no
C11 S3 1.751(2) no
C12 C13 1.507(3) no
C12 S3 1.809(3) no
C12 H12A 0.9700 no
C12 H12B 0.9700 no
C13 H13A 0.9600 no
C13 H13B 0.9600 no
C13 H13C 0.9600 no
N1 N2 1.401(2) no
N2 Ni1 1.8671(18) no
N3 N4 1.396(3) no
N4 Ni1 1.8569(18) no
S2 Ni1 2.1516(7) no
S4 Ni1 2.1554(7) no

loop_
_geom_torsion_atom_site_label_1
_geom_torsion_atom_site_label_2
_geom_torsion_atom_site_label_3
_geom_torsion_atom_site_label_4
_geom_torsion
_geom_torsion_publ_flag
N2 C6 C8 C9 -1.2(4) no
C7 C6 C8 C9 178.7(2) no
C6 C8 C9 N4 0.5(4) no
C6 C8 C9 C10 -179.2(2) no
S1 C3 N1 N2 179.42(15) no
S2 C3 N1 N2 -3.2(3) no
C8 C6 N2 N1 -179.95(19) no
C7 C6 N2 N1 0.2(3) no
C8 C6 N2 Ni1 -0.7(3) no
C7 C6 N2 Ni1 179.45(16) no
C3 N1 N2 C6 179.88(19) no
C3 N1 N2 Ni1 0.6(2) no
S4 C11 N3 N4 0.2(3) no
S3 C11 N3 N4 179.70(15) no
C8 C9 N4 N3 179.7(2) no
C10 C9 N4 N3 -0.6(3) no
C8 C9 N4 Ni1 2.1(3) no
C10 C9 N4 Ni1 -178.21(17) no
C11 N3 N4 C9 -177.26(19) no
C11 N3 N4 Ni1 0.5(2) no
N1 C3 S1 C2 -6.0(2) no
S2 C3 S1 C2 176.54(13) no
C1 C2 S1 C3 -74.3(2) no
N1 C3 S2 C5 114.16(19) no
S1 C3 S2 C5 -68.24(14) no
N1 C3 S2 Ni1 3.78(18) no
S1 C3 S2 Ni1 -178.62(11) no
C4 C5 S2 C3 -54.3(2) no
C4 C5 S2 Ni1 46.0(2) no
N3 C11 S3 C12 6.6(2) no
S4 C11 S3 C12 -173.78(13) no
C13 C12 S3 C11 -81.9(2) no
N3 C11 S4 Ni1 -0.6(2) no
S3 C11 S4 Ni1 179.88(11) no
C9 N4 Ni1 N2 -2.95(19) no
N3 N4 Ni1 N2 179.64(15) no
C9 N4 Ni1 S2 173.8(11) no
N3 N4 Ni1 S2 -3.6(13) no
C9 N4 Ni1 S4 176.73(18) no
N3 N4 Ni1 S4 -0.68(15) no
C6 N2 Ni1 N4 2.25(19) no
N1 N2 Ni1 N4 -178.53(14) no
C6 N2 Ni1 S2 -177.59(18) no
N1 N2 Ni1 S2 1.62(14) no
C6 N2 Ni1 S4 -171.9(9) no
N1 N2 Ni1 S4 7.3(12) no
C3 S2 Ni1 N4 -179(100) no
C5 S2 Ni1 N4 77.0(12) no
C3 S2 Ni1 N2 -2.43(9) no
C5 S2 Ni1 N2 -106.20(10) no
C3 S2 Ni1 S4 177.88(7) no
C5 S2 Ni1 S4 74.11(9) no
C11 S4 Ni1 N4 0.56(9) no
C11 S4 Ni1 N2 174.7(11) no
C11 S4 Ni1 S2 -179.58(8) no

loop_
_reflns_scale_group_code
_reflns_scale_meas_F
1 1.0
